data_7135245
loop_
_publ_author_name
'Rajput, Sagrika'
'PADHAN, SMRUTIRANI'
'M T, Nithya'
'Mukhopadhyay, Sayantan'
'Nembenna, Sharanappa'

_publ_section_title
;
 Nickel-Catalyzed Dehydrogenative Zn--Zn Coupling to a Zn(I) Dimer and Its
 Reactivity
;
_journal_name_full 'Chemical Communications'
_journal_paper_doi 10.1039/D5CC06233K
_journal_year 2025
_chemical_formula_moiety 'C96 H118 N10 Se2 Zn2'
_chemical_formula_sum 'C96 H118 N10 Se2 Zn2'
_chemical_formula_weight 1700.66
_space_group_crystal_system monoclinic
_space_group_IT_number 14
_space_group_name_Hall '-P 2yn'
_space_group_name_H-M_alt 'P 1 21/n 1'
_atom_sites_solution_hydrogens geom
_audit_creation_date 2025-11-21
_audit_creation_method
;
Olex2 1.5-ac5-021
(compiled 2022.02.15 svn.rf212a0ae for Rigaku Oxford Diffraction, GUI svn.r6439)
;
_audit_update_record
;
2025-11-21 deposited with the CCDC.	2025-11-26 downloaded from the CCDC.
;
_cell_angle_alpha 90
_cell_angle_beta 112.101(9)
_cell_angle_gamma 90
_cell_formula_units_Z 2
_cell_length_a 15.7525(11)
_cell_length_b 14.9627(8)
_cell_length_c 19.4718(15)
_cell_measurement_reflns_used 8627
_cell_measurement_temperature 149.99(10)
_cell_measurement_theta_max 28.5380
_cell_measurement_theta_min 3.6250
_cell_volume 4252.3(6)
_computing_cell_refinement 'CrysAlisPro 1.171.42.89a (Rigaku OD, 2023)'
_computing_data_collection 'CrysAlisPro 1.171.42.89a (Rigaku OD, 2023)'
_computing_data_reduction 'CrysAlisPro 1.171.42.89a (Rigaku OD, 2023)'
_computing_molecular_graphics 'Olex2 1.5-ac5-021 (Dolomanov et al., 2009)'
_computing_publication_material 'Olex2 1.5-ac5-021 (Dolomanov et al., 2009)'
_computing_structure_refinement 'SHELXL 2014/7 (Sheldrick, 2015)'
_computing_structure_solution 'olex2.solve 1.5-ac5-021 (Bourhis et al., 2015)'
_diffrn_ambient_temperature 149.99(10)
_diffrn_detector_area_resol_mean 5.8140
_diffrn_detector_type 'Pilatus 200K'
_diffrn_measured_fraction_theta_full 0.996
_diffrn_measured_fraction_theta_max 0.996
_diffrn_measurement_details
;
List of Runs (angles in degrees, time in seconds):

  # Type    Start    End  Width  t~exp~   \w     \q     \k     \f   Frames
#--------------------------------------------------------------------------
  1  \w     -6.00  66.00   0.50   14.85    --   -2.33  30.00  78.00  144
  2  \w    -70.00   1.00   0.50   14.85    --   -2.33 -30.00 -81.00  142
  3  \w     -4.00  61.00   0.50   14.85    --    1.16  57.00-150.00  130
  4  \w     -2.00  70.00   0.50   14.85    --    1.16  19.00 150.00  144
  5  \w    -50.00 -13.00   0.50   14.85    --   -2.33 -57.00  60.00   74
;
_diffrn_measurement_device 'four-circle diffractometer'
_diffrn_measurement_device_type 'SuperNova, Dual, Cu at home/near, Pilatus 200K'
_diffrn_measurement_method '\w scans'
_diffrn_radiation_type MoK\a
_diffrn_radiation_wavelength 0.71073
_diffrn_reflns_av_R_equivalents 0.0965
_diffrn_reflns_av_unetI/netI 0.0686
_diffrn_reflns_Laue_measured_fraction_full 0.996
_diffrn_reflns_Laue_measured_fraction_max 0.996
_diffrn_reflns_limit_h_max 18
_diffrn_reflns_limit_h_min -18
_diffrn_reflns_limit_k_max 17
_diffrn_reflns_limit_k_min -18
_diffrn_reflns_limit_l_max 23
_diffrn_reflns_limit_l_min -23
_diffrn_reflns_number 37397
_diffrn_reflns_point_group_measured_fraction_full 0.996
_diffrn_reflns_point_group_measured_fraction_max 0.996
_diffrn_reflns_theta_full 25.242
_diffrn_reflns_theta_max 25.350
_diffrn_reflns_theta_min 3.424
_exptl_absorpt_coefficient_mu 1.473
_exptl_absorpt_correction_T_max 1.00000
_exptl_absorpt_correction_T_min 0.46733
_exptl_absorpt_correction_type multi-scan
_exptl_absorpt_process_details
;
CrysAlisPro 1.171.42.89a (Rigaku Oxford Diffraction, 2023)
Empirical absorption correction using spherical harmonics,
implemented in SCALE3 ABSPACK scaling algorithm.
;
_exptl_crystal_colour 'metallic light colourless'
_exptl_crystal_colour_lustre metallic
_exptl_crystal_colour_modifier light
_exptl_crystal_colour_primary colourless
_exptl_crystal_density_diffrn 1.328
_exptl_crystal_description block
_exptl_crystal_F_000 1784
_exptl_crystal_size_max 0.2
_exptl_crystal_size_mid 0.18
_exptl_crystal_size_min 0.17
_refine_diff_density_max 2.724
_refine_diff_density_min -0.954
_refine_diff_density_rms 0.105
_refine_ls_extinction_method none
_refine_ls_goodness_of_fit_ref 1.051
_refine_ls_hydrogen_treatment constr
_refine_ls_matrix_type full
_refine_ls_number_parameters 504
_refine_ls_number_reflns 7746
_refine_ls_number_restraints 0
_refine_ls_restrained_S_all 1.051
_refine_ls_R_factor_all 0.0961
_refine_ls_R_factor_gt 0.0656
_refine_ls_shift/su_max 0.001
_refine_ls_shift/su_mean 0.000
_refine_ls_structure_factor_coef Fsqd
_refine_ls_weighting_details 'w=1/[\s^2^(Fo^2^)+(0.0532P)^2^+13.9555P] where P=(Fo^2^+2Fc^2^)/3'
_refine_ls_weighting_scheme calc
_refine_ls_wR_factor_gt 0.1359
_refine_ls_wR_factor_ref 0.1493
_reflns_Friedel_coverage 0.000
_reflns_number_gt 5681
_reflns_number_total 7746
_reflns_threshold_expression 'I > 2\s(I)'
_cod_data_source_file d5cc06233k2.cif
_cod_data_source_block sn-sr-c9-znse-re_auto
_cod_database_code 7135245
_shelx_shelxl_version_number 2014/7
_shelx_space_group_comment
;
The symmetry employed for this shelxl refinement is uniquely defined
by the following loop, which should always be used as a source of
symmetry information in preference to the above space-group names.
They are only intended as comments.
;
_shelx_estimated_absorpt_t_max 0.788
_shelx_estimated_absorpt_t_min 0.757
_olex2_refinement_description
;
1.a Secondary CH2 refined with riding coordinates:
 C41(H41A,H41B), C43(H43A,H43B), C22(H22A,H22B), C54(H54A,H54B), C30(H30A,
 H30B), C32(H32A,H32B), C20(H20A,H20B), C52(H52A,H52B)
1.b Aromatic/amide H refined with riding coordinates:
 N5(H5), N4(H4), C39(H39), C37(H37), C50(H50), C48(H48), C38(H38), C13(H13),
 C49(H49), C18(H18), C16(H16), C28(H28), C9(H9), C26(H26), C17(H17), C12(H12),
 C11(H11), C27(H27), C10(H10)
1.c Idealised Me refined as rotating group:
 C42(H42A,H42B,H42C), C55(H55A,H55B,H55C), C44(H44A,H44B,H44C), C21(H21A,H21B,
 H21C), C33(H33A,H33B,H33C), C31(H31A,H31B,H31C), C53(H53A,H53B,H53C), C23(H23A,
 H23B,H23C)
;
_olex2_submission_special_instructions 'No special instructions were received'
_oxdiff_exptl_absorpt_empirical_details
;
Empirical correction (ABSPACK) includes:
- Absorption correction using spherical harmonics
- Frame scaling
;

loop_
_space_group_symop_operation_xyz
'x, y, z'
'-x+1/2, y+1/2, -z+1/2'
'-x, -y, -z'
'x-1/2, -y-1/2, z-1/2'

loop_
_atom_site_label
_atom_site_type_symbol
_atom_site_fract_x
_atom_site_fract_y
_atom_site_fract_z
_atom_site_U_iso_or_equiv
_atom_site_adp_type
_atom_site_occupancy
_atom_site_site_symmetry_order
_atom_site_calc_flag
_atom_site_refinement_flags_posn
_atom_site_refinement_flags_adp
_atom_site_refinement_flags_occupancy
_atom_site_disorder_assembly
_atom_site_disorder_group
Se1 Se 0.59146(4) 0.55416(4) 0.56429(3) 0.03087(16) Uani 1 1 d . . . . .
Zn1 Zn 0.43446(4) 0.52534(4) 0.55671(3) 0.02310(16) Uani 1 1 d . . . . .
N1 N 0.3954(3) 0.4339(2) 0.6101(2) 0.0222(9) Uani 1 1 d . . . . .
N3 N 0.3448(3) 0.5409(2) 0.6778(2) 0.0218(9) Uani 1 1 d . . . . .
N2 N 0.3837(3) 0.6284(2) 0.5901(2) 0.0203(8) Uani 1 1 d . . . . .
N5 N 0.3092(3) 0.6878(2) 0.6631(2) 0.0202(8) Uani 1 1 d . . . . .
H5 H 0.3193 0.7416 0.6496 0.024 Uiso 1 1 calc R U . . .
N4 N 0.3507(3) 0.3941(3) 0.7069(2) 0.0268(10) Uani 1 1 d . . . . .
H4 H 0.3513 0.3379 0.6938 0.032 Uiso 1 1 calc R U . . .
C1 C 0.3650(3) 0.4573(3) 0.6628(2) 0.0208(10) Uani 1 1 d . . . . .
C2 C 0.3475(3) 0.6161(3) 0.6413(2) 0.0178(10) Uani 1 1 d . . . . .
C35 C 0.2537(3) 0.6795(3) 0.7064(3) 0.0211(10) Uani 1 1 d . . . . .
C25 C 0.4786(4) 0.2936(3) 0.6134(3) 0.0333(13) Uani 1 1 d . . . . .
C40 C 0.1584(3) 0.6829(3) 0.6701(3) 0.0252(11) Uani 1 1 d . . . . .
C19 C 0.3160(4) 0.7409(3) 0.4939(3) 0.0291(12) Uani 1 1 d . . . . .
C14 C 0.3838(3) 0.7179(3) 0.5628(3) 0.0257(11) Uani 1 1 d . . . . .
C3 C 0.6837(4) 0.5337(4) 0.6593(3) 0.0364(13) Uani 1 1 d . . . . .
C36 C 0.2964(3) 0.6709(3) 0.7840(3) 0.0245(11) Uani 1 1 d . . . . .
C46 C 0.3345(4) 0.4117(3) 0.7739(3) 0.0278(12) Uani 1 1 d . . . . .
C24 C 0.3965(4) 0.3416(3) 0.5903(3) 0.0261(11) Uani 1 1 d . . . . .
C47 C 0.4090(4) 0.4184(3) 0.8399(3) 0.0321(12) Uani 1 1 d . . . . .
C51 C 0.2440(4) 0.4178(3) 0.7696(3) 0.0288(12) Uani 1 1 d . . . . .
C39 C 0.1056(4) 0.6754(3) 0.7134(3) 0.0339(13) Uani 1 1 d . . . . .
H39 H 0.0407 0.6776 0.6903 0.041 Uiso 1 1 calc R U . . .
C37 C 0.2400(4) 0.6635(3) 0.8238(3) 0.0310(12) Uani 1 1 d . . . . .
H37 H 0.2668 0.6574 0.8762 0.037 Uiso 1 1 calc R U . . .
C50 C 0.2304(4) 0.4282(3) 0.8359(3) 0.0348(13) Uani 1 1 d . . . . .
H50 H 0.1699 0.4320 0.8352 0.042 Uiso 1 1 calc R U . . .
C41 C 0.3991(4) 0.6694(3) 0.8199(3) 0.0301(12) Uani 1 1 d . . . . .
H41A H 0.4237 0.7169 0.7972 0.036 Uiso 1 1 calc R U . . .
H41B H 0.4211 0.6114 0.8084 0.036 Uiso 1 1 calc R U . . .
C15 C 0.4500(4) 0.7798(4) 0.6034(3) 0.0339(13) Uani 1 1 d . . . . .
C48 C 0.3924(4) 0.4293(4) 0.9056(3) 0.0375(13) Uani 1 1 d . . . . .
H48 H 0.4421 0.4342 0.9520 0.045 Uiso 1 1 calc R U . . .
C43 C 0.1128(4) 0.6909(3) 0.5873(3) 0.0333(12) Uani 1 1 d . . . . .
H43A H 0.1529 0.7255 0.5684 0.040 Uiso 1 1 calc R U . . .
H43B H 0.0546 0.7242 0.5749 0.040 Uiso 1 1 calc R U . . .
C38 C 0.1459(4) 0.6649(3) 0.7892(3) 0.0345(13) Uani 1 1 d . . . . .
H38 H 0.1087 0.6586 0.8176 0.041 Uiso 1 1 calc R U . . .
C13 C 0.6622(4) 0.5364(4) 0.7227(3) 0.0419(14) Uani 1 1 d . . . . .
H13 H 0.6003 0.5436 0.7179 0.050 Uiso 1 1 calc R U . . .
C22 C 0.2476(4) 0.6716(4) 0.4490(3) 0.0387(14) Uani 1 1 d . . . . .
H22A H 0.2815 0.6250 0.4337 0.046 Uiso 1 1 calc R U . . .
H22B H 0.2208 0.6426 0.4819 0.046 Uiso 1 1 calc R U . . .
C29 C 0.3147(4) 0.3047(4) 0.5398(3) 0.0340(13) Uani 1 1 d . . . . .
C54 C 0.1668(4) 0.4150(4) 0.6959(3) 0.0367(13) Uani 1 1 d . . . . .
H54A H 0.1696 0.3572 0.6721 0.044 Uiso 1 1 calc R U . . .
H54B H 0.1768 0.4628 0.6646 0.044 Uiso 1 1 calc R U . . .
C30 C 0.5657(4) 0.3315(4) 0.6679(4) 0.0433(15) Uani 1 1 d . . . . .
H30A H 0.5510 0.3869 0.6889 0.052 Uiso 1 1 calc R U . . .
H30B H 0.6055 0.3483 0.6409 0.052 Uiso 1 1 calc R U . . .
C42 C 0.4388(5) 0.6823(4) 0.9036(3) 0.0469(15) Uani 1 1 d . . . . .
H42A H 0.4158 0.7383 0.9162 0.070 Uiso 1 1 calc R U . . .
H42B H 0.5058 0.6846 0.9213 0.070 Uiso 1 1 calc R U . . .
H42C H 0.4203 0.6322 0.9274 0.070 Uiso 1 1 calc R U . . .
C49 C 0.3037(4) 0.4327(4) 0.9020(3) 0.0398(14) Uani 1 1 d . . . . .
H49 H 0.2929 0.4384 0.9466 0.048 Uiso 1 1 calc R U . . .
C55 C 0.0708(4) 0.4258(4) 0.6957(4) 0.0468(15) Uani 1 1 d . . . . .
H55A H 0.0260 0.4235 0.6446 0.070 Uiso 1 1 calc R U . . .
H55B H 0.0660 0.4835 0.7178 0.070 Uiso 1 1 calc R U . . .
H55C H 0.0583 0.3775 0.7245 0.070 Uiso 1 1 calc R U . . .
C18 C 0.3143(5) 0.8277(4) 0.4680(4) 0.0449(16) Uani 1 1 d . . . . .
H18 H 0.2691 0.8442 0.4215 0.054 Uiso 1 1 calc R U . . .
C16 C 0.4441(5) 0.8667(4) 0.5747(4) 0.0463(17) Uani 1 1 d . . . . .
H16 H 0.4876 0.9103 0.6017 0.056 Uiso 1 1 calc R U . . .
C44 C 0.0927(4) 0.5999(4) 0.5488(3) 0.0437(15) Uani 1 1 d . . . . .
H44A H 0.0610 0.6085 0.4953 0.066 Uiso 1 1 calc R U . . .
H44B H 0.0538 0.5649 0.5680 0.066 Uiso 1 1 calc R U . . .
H44C H 0.1503 0.5680 0.5585 0.066 Uiso 1 1 calc R U . . .
C32 C 0.2273(4) 0.3592(4) 0.5140(3) 0.0429(14) Uani 1 1 d . . . . .
H32A H 0.2066 0.3649 0.5559 0.051 Uiso 1 1 calc R U . . .
H32B H 0.2418 0.4201 0.5017 0.051 Uiso 1 1 calc R U . . .
C28 C 0.3168(5) 0.2185(4) 0.5119(3) 0.0462(16) Uani 1 1 d . . . . .
H28 H 0.2622 0.1925 0.4778 0.055 Uiso 1 1 calc R U . . .
C9 C 0.7744(4) 0.5235(4) 0.6692(3) 0.0427(14) Uani 1 1 d . . . . .
H9 H 0.7904 0.5212 0.6268 0.051 Uiso 1 1 calc R U . . .
C26 C 0.4777(5) 0.2081(4) 0.5837(4) 0.0438(15) Uani 1 1 d . . . . .
H26 H 0.5329 0.1746 0.5980 0.053 Uiso 1 1 calc R U . . .
C20 C 0.5264(4) 0.7550(4) 0.6748(3) 0.0429(15) Uani 1 1 d . . . . .
H20A H 0.5201 0.6912 0.6855 0.052 Uiso 1 1 calc R U . . .
H20B H 0.5204 0.7907 0.7155 0.052 Uiso 1 1 calc R U . . .
C52 C 0.5059(4) 0.4144(4) 0.8412(3) 0.0454(15) Uani 1 1 d . . . . .
H52A H 0.5189 0.3517 0.8324 0.054 Uiso 1 1 calc R U . . .
H52B H 0.5077 0.4501 0.7990 0.054 Uiso 1 1 calc R U . . .
C17 C 0.3769(5) 0.8896(4) 0.5086(4) 0.0528(19) Uani 1 1 d . . . . .
H17 H 0.3736 0.9491 0.4908 0.063 Uiso 1 1 calc R U . . .
C12 C 0.7300(6) 0.5288(4) 0.7919(4) 0.0560(18) Uani 1 1 d . . . . .
H12 H 0.7140 0.5303 0.8344 0.067 Uiso 1 1 calc R U . . .
C11 C 0.8199(6) 0.5192(4) 0.8010(4) 0.062(2) Uani 1 1 d . . . . .
H11 H 0.8662 0.5145 0.8492 0.074 Uiso 1 1 calc R U . . .
C27 C 0.3974(5) 0.1720(4) 0.5337(4) 0.0513(18) Uani 1 1 d . . . . .
H27 H 0.3982 0.1139 0.5143 0.062 Uiso 1 1 calc R U . . .
C21 C 0.6211(4) 0.7700(4) 0.6736(4) 0.0502(16) Uani 1 1 d . . . . .
H21A H 0.6261 0.7387 0.6311 0.075 Uiso 1 1 calc R U . . .
H21B H 0.6674 0.7470 0.7196 0.075 Uiso 1 1 calc R U . . .
H21C H 0.6310 0.8342 0.6695 0.075 Uiso 1 1 calc R U . . .
C33 C 0.1492(5) 0.3236(5) 0.4486(4) 0.064(2) Uani 1 1 d . . . . .
H33A H 0.1700 0.3121 0.4079 0.096 Uiso 1 1 calc R U . . .
H33B H 0.0995 0.3676 0.4327 0.096 Uiso 1 1 calc R U . . .
H33C H 0.1271 0.2679 0.4624 0.096 Uiso 1 1 calc R U . . .
C10 C 0.8423(5) 0.5165(5) 0.7380(4) 0.0584(18) Uani 1 1 d . . . . .
H10 H 0.9043 0.5098 0.7430 0.070 Uiso 1 1 calc R U . . .
C31 C 0.6193(5) 0.2699(5) 0.7313(5) 0.068(2) Uani 1 1 d . . . . .
H31A H 0.6429 0.2191 0.7120 0.101 Uiso 1 1 calc R U . . .
H31B H 0.5789 0.2479 0.7556 0.101 Uiso 1 1 calc R U . . .
H31C H 0.6705 0.3028 0.7673 0.101 Uiso 1 1 calc R U . . .
C53 C 0.5814(5) 0.4458(5) 0.9090(4) 0.065(2) Uani 1 1 d . . . . .
H53A H 0.6397 0.4407 0.9021 0.097 Uiso 1 1 calc R U . . .
H53B H 0.5835 0.4090 0.9513 0.097 Uiso 1 1 calc R U . . .
H53C H 0.5708 0.5083 0.9184 0.097 Uiso 1 1 calc R U . . .
C23 C 0.1705(5) 0.7032(6) 0.3812(4) 0.070(2) Uani 1 1 d . . . . .
H23A H 0.1953 0.7298 0.3466 0.104 Uiso 1 1 calc R U . . .
H23B H 0.1346 0.7480 0.3951 0.104 Uiso 1 1 calc R U . . .
H23C H 0.1311 0.6525 0.3573 0.104 Uiso 1 1 calc R U . . .

loop_
_atom_site_aniso_label
_atom_site_aniso_U_11
_atom_site_aniso_U_22
_atom_site_aniso_U_33
_atom_site_aniso_U_23
_atom_site_aniso_U_13
_atom_site_aniso_U_12
Se1 0.0308(3) 0.0389(3) 0.0301(3) -0.0094(2) 0.0198(2) -0.0064(2)
Zn1 0.0300(3) 0.0206(3) 0.0271(3) 0.0009(2) 0.0203(3) 0.0020(2)
N1 0.031(2) 0.015(2) 0.027(2) -0.0023(16) 0.0188(19) 0.0000(17)
N3 0.031(2) 0.017(2) 0.023(2) 0.0025(16) 0.0160(18) 0.0051(16)
N2 0.026(2) 0.019(2) 0.021(2) 0.0041(16) 0.0141(18) 0.0047(16)
N5 0.029(2) 0.0144(19) 0.023(2) 0.0016(16) 0.0158(18) 0.0004(16)
N4 0.046(3) 0.014(2) 0.030(2) -0.0032(17) 0.026(2) 0.0015(18)
C1 0.021(2) 0.024(3) 0.018(2) -0.0004(19) 0.009(2) 0.0003(19)
C2 0.017(2) 0.022(2) 0.012(2) -0.0016(18) 0.0027(18) -0.0006(18)
C35 0.031(3) 0.011(2) 0.028(3) -0.0020(19) 0.019(2) 0.0008(19)
C25 0.043(3) 0.024(3) 0.048(4) 0.009(2) 0.034(3) 0.005(2)
C40 0.032(3) 0.013(2) 0.032(3) -0.001(2) 0.013(2) 0.002(2)
C19 0.039(3) 0.029(3) 0.028(3) 0.007(2) 0.023(3) 0.009(2)
C14 0.036(3) 0.021(3) 0.029(3) 0.001(2) 0.023(2) 0.004(2)
C3 0.037(3) 0.031(3) 0.033(3) -0.005(2) 0.003(3) -0.003(2)
C36 0.037(3) 0.011(2) 0.031(3) -0.001(2) 0.018(2) 0.002(2)
C46 0.050(3) 0.011(2) 0.032(3) 0.002(2) 0.027(3) 0.004(2)
C24 0.042(3) 0.021(3) 0.026(3) -0.005(2) 0.025(2) -0.010(2)
C47 0.045(3) 0.027(3) 0.033(3) 0.003(2) 0.024(3) 0.005(2)
C51 0.049(3) 0.012(2) 0.034(3) -0.002(2) 0.026(3) -0.003(2)
C39 0.031(3) 0.024(3) 0.052(4) -0.006(2) 0.023(3) -0.003(2)
C37 0.055(4) 0.018(3) 0.030(3) 0.000(2) 0.027(3) 0.002(2)
C50 0.053(4) 0.024(3) 0.041(3) 0.003(2) 0.035(3) 0.000(2)
C41 0.041(3) 0.024(3) 0.027(3) 0.003(2) 0.016(2) 0.006(2)
C15 0.040(3) 0.035(3) 0.041(3) -0.009(2) 0.031(3) -0.009(2)
C48 0.054(4) 0.033(3) 0.029(3) 0.005(2) 0.019(3) 0.006(3)
C43 0.030(3) 0.032(3) 0.038(3) 0.001(2) 0.011(2) 0.000(2)
C38 0.053(4) 0.018(3) 0.052(4) -0.004(2) 0.042(3) -0.003(2)
C13 0.055(4) 0.040(3) 0.031(3) -0.005(3) 0.016(3) -0.005(3)
C22 0.039(3) 0.047(4) 0.031(3) 0.006(3) 0.014(3) 0.005(3)
C29 0.050(3) 0.033(3) 0.032(3) -0.004(2) 0.031(3) -0.010(3)
C54 0.048(3) 0.028(3) 0.045(3) -0.009(2) 0.030(3) -0.008(2)
C30 0.036(3) 0.033(3) 0.071(4) 0.006(3) 0.031(3) 0.007(3)
C42 0.059(4) 0.047(4) 0.029(3) 0.002(3) 0.011(3) 0.004(3)
C49 0.070(4) 0.032(3) 0.035(3) 0.007(2) 0.040(3) 0.005(3)
C55 0.047(4) 0.043(4) 0.058(4) -0.012(3) 0.029(3) -0.012(3)
C18 0.063(4) 0.036(3) 0.049(4) 0.019(3) 0.036(3) 0.016(3)
C16 0.073(5) 0.025(3) 0.064(5) -0.011(3) 0.052(4) -0.014(3)
C44 0.050(4) 0.042(3) 0.035(3) -0.005(3) 0.012(3) -0.006(3)
C32 0.046(4) 0.054(4) 0.033(3) -0.009(3) 0.020(3) -0.013(3)
C28 0.073(5) 0.037(3) 0.043(4) -0.018(3) 0.038(3) -0.022(3)
C9 0.041(3) 0.042(3) 0.042(4) 0.000(3) 0.012(3) 0.000(3)
C26 0.067(4) 0.021(3) 0.063(4) -0.003(3) 0.047(4) 0.004(3)
C20 0.039(3) 0.057(4) 0.037(3) -0.014(3) 0.020(3) -0.018(3)
C52 0.046(4) 0.055(4) 0.037(3) -0.002(3) 0.017(3) 0.010(3)
C17 0.092(5) 0.020(3) 0.075(5) 0.015(3) 0.064(5) 0.008(3)
C12 0.091(6) 0.039(4) 0.038(4) -0.004(3) 0.024(4) -0.009(4)
C11 0.075(5) 0.038(4) 0.048(4) -0.001(3) -0.005(4) -0.001(3)
C27 0.096(6) 0.021(3) 0.060(4) -0.012(3) 0.057(4) -0.012(3)
C21 0.045(4) 0.048(4) 0.065(4) -0.017(3) 0.028(3) -0.016(3)
C33 0.047(4) 0.085(5) 0.054(5) -0.012(4) 0.012(4) -0.022(4)
C10 0.055(4) 0.053(4) 0.059(5) -0.004(3) 0.012(4) 0.002(3)
C31 0.053(4) 0.049(4) 0.092(6) 0.011(4) 0.017(4) 0.014(3)
C53 0.059(4) 0.089(6) 0.051(4) 0.012(4) 0.025(4) 0.017(4)
C23 0.056(4) 0.087(6) 0.049(4) 0.018(4) 0.000(4) 0.000(4)

loop_
_atom_type_symbol
_atom_type_description
_atom_type_scat_dispersion_real
_atom_type_scat_dispersion_imag
_atom_type_scat_source
C C 0.0033 0.0016 'International Tables Vol C Tables 4.2.6.8 and 6.1.1.4'
H H 0.0000 0.0000 'International Tables Vol C Tables 4.2.6.8 and 6.1.1.4'
N N 0.0061 0.0033 'International Tables Vol C Tables 4.2.6.8 and 6.1.1.4'
Se Se -0.0929 2.2259 'International Tables Vol C Tables 4.2.6.8 and 6.1.1.4'
Zn Zn 0.2839 1.4301 'International Tables Vol C Tables 4.2.6.8 and 6.1.1.4'

loop_
_geom_angle_atom_site_label_1
_geom_angle_atom_site_label_2
_geom_angle_atom_site_label_3
_geom_angle
_geom_angle_site_symmetry_1
_geom_angle_site_symmetry_3
_geom_angle_publ_flag
Zn1 Se1 Zn1 93.17(3) . 3_666 ?
C3 Se1 Zn1 128.87(17) . 3_666 ?
C3 Se1 Zn1 114.42(18) . . ?
Se1 Zn1 Se1 86.83(3) . 3_666 ?
N1 Zn1 Se1 127.01(12) . . ?
N1 Zn1 Se1 101.16(11) . 3_666 ?
N1 Zn1 N2 97.19(15) . . ?
N2 Zn1 Se1 137.42(11) . 3_666 ?
N2 Zn1 Se1 111.67(11) . . ?
C1 N1 Zn1 120.2(3) . . ?
C1 N1 C24 120.2(4) . . ?
C24 N1 Zn1 119.5(3) . . ?
C2 N3 C1 127.3(4) . . ?
C2 N2 Zn1 118.9(3) . . ?
C2 N2 C14 117.6(4) . . ?
C14 N2 Zn1 123.5(3) . . ?
C2 N5 H5 118.2 . . ?
C2 N5 C35 123.5(4) . . ?
C35 N5 H5 118.2 . . ?
C1 N4 H4 117.4 . . ?
C1 N4 C46 125.1(4) . . ?
C46 N4 H4 117.4 . . ?
N1 C1 N3 126.4(4) . . ?
N1 C1 N4 120.0(4) . . ?
N3 C1 N4 113.6(4) . . ?
N3 C2 N5 112.8(4) . . ?
N2 C2 N3 128.3(4) . . ?
N2 C2 N5 119.0(4) . . ?
C40 C35 N5 118.5(4) . . ?
C40 C35 C36 122.3(4) . . ?
C36 C35 N5 119.2(4) . . ?
C24 C25 C30 121.7(5) . . ?
C24 C25 C26 118.1(5) . . ?
C26 C25 C30 120.2(5) . . ?
C35 C40 C43 122.3(4) . . ?
C39 C40 C35 117.6(5) . . ?
C39 C40 C43 120.1(5) . . ?
C14 C19 C22 120.2(4) . . ?
C18 C19 C14 118.6(5) . . ?
C18 C19 C22 121.2(5) . . ?
C19 C14 N2 118.3(4) . . ?
C15 C14 N2 120.8(5) . . ?
C15 C14 C19 121.0(5) . . ?
C13 C3 Se1 120.4(5) . . ?
C9 C3 Se1 121.8(5) . . ?
C9 C3 C13 117.6(5) . . ?
C35 C36 C41 119.8(4) . . ?
C37 C36 C35 117.3(5) . . ?
C37 C36 C41 122.9(5) . . ?
C47 C46 N4 118.5(5) . . ?
C47 C46 C51 122.8(5) . . ?
C51 C46 N4 118.7(5) . . ?
C25 C24 N1 120.7(5) . . ?
C25 C24 C29 121.1(5) . . ?
C29 C24 N1 117.7(5) . . ?
C46 C47 C48 118.1(5) . . ?
C46 C47 C52 120.7(5) . . ?
C48 C47 C52 121.2(5) . . ?
C46 C51 C54 119.9(4) . . ?
C50 C51 C46 117.4(5) . . ?
C50 C51 C54 122.7(5) . . ?
C40 C39 H39 119.5 . . ?
C38 C39 C40 121.1(5) . . ?
C38 C39 H39 119.5 . . ?
C36 C37 H37 119.2 . . ?
C38 C37 C36 121.5(5) . . ?
C38 C37 H37 119.2 . . ?
C51 C50 H50 119.8 . . ?
C49 C50 C51 120.4(5) . . ?
C49 C50 H50 119.8 . . ?
C36 C41 H41A 108.4 . . ?
C36 C41 H41B 108.4 . . ?
C36 C41 C42 115.6(5) . . ?
H41A C41 H41B 107.4 . . ?
C42 C41 H41A 108.4 . . ?
C42 C41 H41B 108.4 . . ?
C14 C15 C16 117.7(6) . . ?
C14 C15 C20 121.9(5) . . ?
C16 C15 C20 120.4(5) . . ?
C47 C48 H48 120.3 . . ?
C49 C48 C47 119.4(5) . . ?
C49 C48 H48 120.3 . . ?
C40 C43 H43A 109.1 . . ?
C40 C43 H43B 109.1 . . ?
C40 C43 C44 112.5(4) . . ?
H43A C43 H43B 107.8 . . ?
C44 C43 H43A 109.1 . . ?
C44 C43 H43B 109.1 . . ?
C39 C38 C37 120.2(5) . . ?
C39 C38 H38 119.9 . . ?
C37 C38 H38 119.9 . . ?
C3 C13 H13 119.7 . . ?
C12 C13 C3 120.5(6) . . ?
C12 C13 H13 119.7 . . ?
C19 C22 H22A 108.0 . . ?
C19 C22 H22B 108.0 . . ?
H22A C22 H22B 107.2 . . ?
C23 C22 C19 117.3(5) . . ?
C23 C22 H22A 108.0 . . ?
C23 C22 H22B 108.0 . . ?
C24 C29 C32 120.0(5) . . ?
C28 C29 C24 118.8(6) . . ?
C28 C29 C32 121.2(5) . . ?
C51 C54 H54A 108.1 . . ?
C51 C54 H54B 108.1 . . ?
C51 C54 C55 116.7(5) . . ?
H54A C54 H54B 107.3 . . ?
C55 C54 H54A 108.1 . . ?
C55 C54 H54B 108.1 . . ?
C25 C30 H30A 108.4 . . ?
C25 C30 H30B 108.4 . . ?
C25 C30 C31 115.3(5) . . ?
H30A C30 H30B 107.5 . . ?
C31 C30 H30A 108.4 . . ?
C31 C30 H30B 108.4 . . ?
C41 C42 H42A 109.5 . . ?
C41 C42 H42B 109.5 . . ?
C41 C42 H42C 109.5 . . ?
H42A C42 H42B 109.5 . . ?
H42A C42 H42C 109.5 . . ?
H42B C42 H42C 109.5 . . ?
C50 C49 C48 121.8(5) . . ?
C50 C49 H49 119.1 . . ?
C48 C49 H49 119.1 . . ?
C54 C55 H55A 109.5 . . ?
C54 C55 H55B 109.5 . . ?
C54 C55 H55C 109.5 . . ?
H55A C55 H55B 109.5 . . ?
H55A C55 H55C 109.5 . . ?
H55B C55 H55C 109.5 . . ?
C19 C18 H18 119.6 . . ?
C17 C18 C19 120.9(6) . . ?
C17 C18 H18 119.6 . . ?
C15 C16 H16 119.4 . . ?
C17 C16 C15 121.3(6) . . ?
C17 C16 H16 119.4 . . ?
C43 C44 H44A 109.5 . . ?
C43 C44 H44B 109.5 . . ?
C43 C44 H44C 109.5 . . ?
H44A C44 H44B 109.5 . . ?
H44A C44 H44C 109.5 . . ?
H44B C44 H44C 109.5 . . ?
C29 C32 H32A 108.2 . . ?
C29 C32 H32B 108.2 . . ?
H32A C32 H32B 107.3 . . ?
C33 C32 C29 116.4(5) . . ?
C33 C32 H32A 108.2 . . ?
C33 C32 H32B 108.2 . . ?
C29 C28 H28 119.9 . . ?
C27 C28 C29 120.1(6) . . ?
C27 C28 H28 119.9 . . ?
C3 C9 H9 118.9 . . ?
C10 C9 C3 122.2(6) . . ?
C10 C9 H9 118.9 . . ?
C25 C26 H26 119.6 . . ?
C27 C26 C25 120.7(6) . . ?
C27 C26 H26 119.6 . . ?
C15 C20 H20A 108.8 . . ?
C15 C20 H20B 108.8 . . ?
C15 C20 C21 113.6(5) . . ?
H20A C20 H20B 107.7 . . ?
C21 C20 H20A 108.8 . . ?
C21 C20 H20B 108.8 . . ?
C47 C52 H52A 107.8 . . ?
C47 C52 H52B 107.8 . . ?
H52A C52 H52B 107.2 . . ?
C53 C52 C47 117.9(5) . . ?
C53 C52 H52A 107.8 . . ?
C53 C52 H52B 107.8 . . ?
C18 C17 H17 119.7 . . ?
C16 C17 C18 120.5(5) . . ?
C16 C17 H17 119.7 . . ?
C13 C12 H12 119.3 . . ?
C11 C12 C13 121.3(7) . . ?
C11 C12 H12 119.3 . . ?
C12 C11 H11 120.6 . . ?
C12 C11 C10 118.7(6) . . ?
C10 C11 H11 120.6 . . ?
C28 C27 C26 121.1(5) . . ?
C28 C27 H27 119.4 . . ?
C26 C27 H27 119.4 . . ?
C20 C21 H21A 109.5 . . ?
C20 C21 H21B 109.5 . . ?
C20 C21 H21C 109.5 . . ?
H21A C21 H21B 109.5 . . ?
H21A C21 H21C 109.5 . . ?
H21B C21 H21C 109.5 . . ?
C32 C33 H33A 109.5 . . ?
C32 C33 H33B 109.5 . . ?
C32 C33 H33C 109.5 . . ?
H33A C33 H33B 109.5 . . ?
H33A C33 H33C 109.5 . . ?
H33B C33 H33C 109.5 . . ?
C9 C10 C11 119.6(7) . . ?
C9 C10 H10 120.2 . . ?
C11 C10 H10 120.2 . . ?
C30 C31 H31A 109.5 . . ?
C30 C31 H31B 109.5 . . ?
C30 C31 H31C 109.5 . . ?
H31A C31 H31B 109.5 . . ?
H31A C31 H31C 109.5 . . ?
H31B C31 H31C 109.5 . . ?
C52 C53 H53A 109.5 . . ?
C52 C53 H53B 109.5 . . ?
C52 C53 H53C 109.5 . . ?
H53A C53 H53B 109.5 . . ?
H53A C53 H53C 109.5 . . ?
H53B C53 H53C 109.5 . . ?
C22 C23 H23A 109.5 . . ?
C22 C23 H23B 109.5 . . ?
C22 C23 H23C 109.5 . . ?
H23A C23 H23B 109.5 . . ?
H23A C23 H23C 109.5 . . ?
H23B C23 H23C 109.5 . . ?

loop_
_geom_bond_atom_site_label_1
_geom_bond_atom_site_label_2
_geom_bond_distance
_geom_bond_site_symmetry_2
_geom_bond_publ_flag
Se1 Zn1 2.5317(8) 3_666 ?
Se1 Zn1 2.4595(7) . ?
Se1 C3 1.899(5) . ?
Zn1 Se1 2.5318(8) 3_666 ?
Zn1 N1 1.953(4) . ?
Zn1 N2 1.957(4) . ?
N1 C1 1.331(6) . ?
N1 C24 1.436(6) . ?
N3 C1 1.349(6) . ?
N3 C2 1.341(6) . ?
N2 C2 1.335(6) . ?
N2 C14 1.441(6) . ?
N5 H5 0.8800 . ?
N5 C2 1.373(6) . ?
N5 C35 1.431(6) . ?
N4 H4 0.8800 . ?
N4 C1 1.353(6) . ?
N4 C46 1.444(6) . ?
C35 C40 1.398(7) . ?
C35 C36 1.410(7) . ?
C25 C24 1.398(7) . ?
C25 C30 1.495(8) . ?
C25 C26 1.403(7) . ?
C40 C39 1.394(7) . ?
C40 C43 1.503(7) . ?
C19 C14 1.408(7) . ?
C19 C22 1.515(8) . ?
C19 C18 1.389(7) . ?
C14 C15 1.396(7) . ?
C3 C13 1.397(8) . ?
C3 C9 1.378(8) . ?
C36 C37 1.387(7) . ?
C36 C41 1.502(7) . ?
C46 C47 1.380(8) . ?
C46 C51 1.399(7) . ?
C24 C29 1.406(7) . ?
C47 C48 1.408(7) . ?
C47 C52 1.518(8) . ?
C51 C50 1.394(7) . ?
C51 C54 1.493(8) . ?
C39 H39 0.9500 . ?
C39 C38 1.378(8) . ?
C37 H37 0.9500 . ?
C37 C38 1.379(8) . ?
C50 H50 0.9500 . ?
C50 C49 1.370(8) . ?
C41 H41A 0.9900 . ?
C41 H41B 0.9900 . ?
C41 C42 1.523(7) . ?
C15 C16 1.405(8) . ?
C15 C20 1.503(8) . ?
C48 H48 0.9500 . ?
C48 C49 1.374(8) . ?
C43 H43A 0.9900 . ?
C43 H43B 0.9900 . ?
C43 C44 1.529(8) . ?
C38 H38 0.9500 . ?
C13 H13 0.9500 . ?
C13 C12 1.373(9) . ?
C22 H22A 0.9900 . ?
C22 H22B 0.9900 . ?
C22 C23 1.495(8) . ?
C29 C32 1.514(8) . ?
C29 C28 1.405(8) . ?
C54 H54A 0.9900 . ?
C54 H54B 0.9900 . ?
C54 C55 1.520(8) . ?
C30 H30A 0.9900 . ?
C30 H30B 0.9900 . ?
C30 C31 1.518(9) . ?
C42 H42A 0.9800 . ?
C42 H42B 0.9800 . ?
C42 H42C 0.9800 . ?
C49 H49 0.9500 . ?
C55 H55A 0.9800 . ?
C55 H55B 0.9800 . ?
C55 H55C 0.9800 . ?
C18 H18 0.9500 . ?
C18 C17 1.368(9) . ?
C16 H16 0.9500 . ?
C16 C17 1.367(9) . ?
C44 H44A 0.9800 . ?
C44 H44B 0.9800 . ?
C44 H44C 0.9800 . ?
C32 H32A 0.9900 . ?
C32 H32B 0.9900 . ?
C32 C33 1.496(8) . ?
C28 H28 0.9500 . ?
C28 C27 1.367(9) . ?
C9 H9 0.9500 . ?
C9 C10 1.368(9) . ?
C26 H26 0.9500 . ?
C26 C27 1.382(9) . ?
C20 H20A 0.9900 . ?
C20 H20B 0.9900 . ?
C20 C21 1.517(8) . ?
C52 H52A 0.9900 . ?
C52 H52B 0.9900 . ?
C52 C53 1.481(9) . ?
C17 H17 0.9500 . ?
C12 H12 0.9500 . ?
C12 C11 1.367(11) . ?
C11 H11 0.9500 . ?
C11 C10 1.400(11) . ?
C27 H27 0.9500 . ?
C21 H21A 0.9800 . ?
C21 H21B 0.9800 . ?
C21 H21C 0.9800 . ?
C33 H33A 0.9800 . ?
C33 H33B 0.9800 . ?
C33 H33C 0.9800 . ?
C10 H10 0.9500 . ?
C31 H31A 0.9800 . ?
C31 H31B 0.9800 . ?
C31 H31C 0.9800 . ?
C53 H53A 0.9800 . ?
C53 H53B 0.9800 . ?
C53 H53C 0.9800 . ?
C23 H23A 0.9800 . ?
C23 H23B 0.9800 . ?
C23 H23C 0.9800 . ?

loop_
_geom_torsion_atom_site_label_1
_geom_torsion_atom_site_label_2
_geom_torsion_atom_site_label_3
_geom_torsion_atom_site_label_4
_geom_torsion
_geom_torsion_site_symmetry_1
_geom_torsion_site_symmetry_2
_geom_torsion_site_symmetry_3
_geom_torsion_site_symmetry_4
_geom_torsion_publ_flag
Se1 C3 C13 C12 -174.7(4) . . . . ?
Se1 C3 C9 C10 174.2(5) . . . . ?
Zn1 Se1 C3 C13 -139.5(4) 3_666 . . . ?
Zn1 Se1 C3 C13 -23.1(5) . . . . ?
Zn1 Se1 C3 C9 162.6(4) . . . . ?
Zn1 Se1 C3 C9 46.2(5) 3_666 . . . ?
Zn1 N1 C1 N3 10.3(7) . . . . ?
Zn1 N1 C1 N4 -170.4(3) . . . . ?
Zn1 N1 C24 C25 77.7(5) . . . . ?
Zn1 N1 C24 C29 -94.7(4) . . . . ?
Zn1 N2 C2 N3 3.9(6) . . . . ?
Zn1 N2 C2 N5 -177.9(3) . . . . ?
Zn1 N2 C14 C19 80.0(5) . . . . ?
Zn1 N2 C14 C15 -99.4(5) . . . . ?
N1 C24 C29 C32 -5.8(7) . . . . ?
N1 C24 C29 C28 171.5(4) . . . . ?
N2 C14 C15 C16 -177.9(4) . . . . ?
N2 C14 C15 C20 3.2(7) . . . . ?
N5 C35 C40 C39 -179.5(4) . . . . ?
N5 C35 C40 C43 2.6(6) . . . . ?
N5 C35 C36 C37 179.7(4) . . . . ?
N5 C35 C36 C41 -0.7(6) . . . . ?
N4 C46 C47 C48 -175.6(4) . . . . ?
N4 C46 C47 C52 4.5(7) . . . . ?
N4 C46 C51 C50 175.3(4) . . . . ?
N4 C46 C51 C54 -5.8(7) . . . . ?
C1 N1 C24 C25 -104.7(5) . . . . ?
C1 N1 C24 C29 83.0(6) . . . . ?
C1 N3 C2 N2 -11.5(8) . . . . ?
C1 N3 C2 N5 170.2(4) . . . . ?
C1 N4 C46 C47 -88.4(6) . . . . ?
C1 N4 C46 C51 93.9(6) . . . . ?
C2 N3 C1 N1 3.1(8) . . . . ?
C2 N3 C1 N4 -176.3(4) . . . . ?
C2 N2 C14 C19 -100.5(5) . . . . ?
C2 N2 C14 C15 80.1(6) . . . . ?
C2 N5 C35 C40 -99.6(5) . . . . ?
C2 N5 C35 C36 82.2(5) . . . . ?
C35 N5 C2 N3 -13.8(6) . . . . ?
C35 N5 C2 N2 167.7(4) . . . . ?
C35 C40 C39 C38 -0.2(7) . . . . ?
C35 C40 C43 C44 89.7(6) . . . . ?
C35 C36 C37 C38 -0.3(7) . . . . ?
C35 C36 C41 C42 166.0(4) . . . . ?
C25 C24 C29 C32 -178.2(5) . . . . ?
C25 C24 C29 C28 -0.8(7) . . . . ?
C25 C26 C27 C28 0.1(9) . . . . ?
C40 C35 C36 C37 1.6(6) . . . . ?
C40 C35 C36 C41 -178.9(4) . . . . ?
C40 C39 C38 C37 1.4(7) . . . . ?
C19 C14 C15 C16 2.8(7) . . . . ?
C19 C14 C15 C20 -176.2(5) . . . . ?
C19 C18 C17 C16 1.9(9) . . . . ?
C14 N2 C2 N3 -175.6(4) . . . . ?
C14 N2 C2 N5 2.6(6) . . . . ?
C14 C19 C22 C23 172.5(5) . . . . ?
C14 C19 C18 C17 -0.2(8) . . . . ?
C14 C15 C16 C17 -1.1(8) . . . . ?
C14 C15 C20 C21 121.6(6) . . . . ?
C3 C13 C12 C11 0.6(9) . . . . ?
C3 C9 C10 C11 0.3(10) . . . . ?
C36 C35 C40 C39 -1.4(7) . . . . ?
C36 C35 C40 C43 -179.2(4) . . . . ?
C36 C37 C38 C39 -1.2(7) . . . . ?
C46 N4 C1 N1 167.9(5) . . . . ?
C46 N4 C1 N3 -12.7(7) . . . . ?
C46 C47 C48 C49 0.1(8) . . . . ?
C46 C47 C52 C53 164.0(6) . . . . ?
C46 C51 C50 C49 0.6(7) . . . . ?
C46 C51 C54 C55 -177.6(5) . . . . ?
C24 N1 C1 N3 -167.3(5) . . . . ?
C24 N1 C1 N4 12.0(7) . . . . ?
C24 C25 C30 C31 131.8(6) . . . . ?
C24 C25 C26 C27 -0.9(8) . . . . ?
C24 C29 C32 C33 166.9(5) . . . . ?
C24 C29 C28 C27 -0.1(8) . . . . ?
C47 C46 C51 C50 -2.3(7) . . . . ?
C47 C46 C51 C54 176.6(5) . . . . ?
C47 C48 C49 C50 -1.7(8) . . . . ?
C51 C46 C47 C48 2.0(7) . . . . ?
C51 C46 C47 C52 -177.9(5) . . . . ?
C51 C50 C49 C48 1.4(8) . . . . ?
C39 C40 C43 C44 -88.0(6) . . . . ?
C37 C36 C41 C42 -14.5(7) . . . . ?
C50 C51 C54 C55 1.1(7) . . . . ?
C41 C36 C37 C38 -179.8(4) . . . . ?
C15 C16 C17 C18 -1.2(9) . . . . ?
C48 C47 C52 C53 -15.9(9) . . . . ?
C43 C40 C39 C38 177.7(4) . . . . ?
C13 C3 C9 C10 -0.3(9) . . . . ?
C13 C12 C11 C10 -0.5(10) . . . . ?
C22 C19 C14 N2 -2.3(7) . . . . ?
C22 C19 C14 C15 177.0(5) . . . . ?
C22 C19 C18 C17 -179.4(5) . . . . ?
C29 C28 C27 C26 0.4(9) . . . . ?
C54 C51 C50 C49 -178.2(5) . . . . ?
C30 C25 C24 N1 8.8(7) . . . . ?
C30 C25 C24 C29 -179.1(5) . . . . ?
C30 C25 C26 C27 179.5(5) . . . . ?
C18 C19 C14 N2 178.5(4) . . . . ?
C18 C19 C14 C15 -2.1(7) . . . . ?
C18 C19 C22 C23 -8.4(8) . . . . ?
C16 C15 C20 C21 -57.3(7) . . . . ?
C32 C29 C28 C27 177.2(5) . . . . ?
C28 C29 C32 C33 -10.4(8) . . . . ?
C9 C3 C13 C12 -0.2(8) . . . . ?
C26 C25 C24 N1 -170.8(4) . . . . ?
C26 C25 C24 C29 1.3(7) . . . . ?
C26 C25 C30 C31 -48.6(8) . . . . ?
C20 C15 C16 C17 177.8(5) . . . . ?
C52 C47 C48 C49 179.9(5) . . . . ?
C12 C11 C10 C9 0.0(10) . . . . ?
